data_1546877
loop_
_publ_author_name
'Jiang, Lin'
'Liu, Yue'
'Liu, Xin'
'Tian, Jinlei'
'Yan, Shiping'

_publ_section_title
;
 Three series of heterometallic Ni <sup>II</sup> --Ln <sup>III</sup>
 Schiff base complexes: synthesis, crystal structures and magnetic
 characterization
;
_journal_issue 37
_journal_name_full 'Dalton Transactions'
_journal_page_first 12558
_journal_page_last 12573
_journal_paper_doi 10.1039/C7DT02351K
_journal_volume 46
_journal_year 2017
_chemical_formula_moiety 'C66 H57 Cl4 Ho N2 Ni O11'
_chemical_formula_sum 'C66 H57 Cl4 Ho N2 Ni O11'
_chemical_formula_weight 1419.56
_space_group_crystal_system triclinic
_space_group_IT_number 2
_space_group_name_Hall '-P 1'
_space_group_name_H-M_alt 'P -1'
_symmetry_space_group_name_Hall '-P 1'
_symmetry_space_group_name_H-M 'P -1'
_atom_sites_solution_hydrogens geom
_atom_sites_solution_primary direct
_audit_creation_date 2017-07-31
_audit_creation_method
;
  Olex2 1.2
  (compiled Dec  5 2012 16:20:19, GUI svn.r4385)
;
_audit_update_record
;
2017-08-14 deposited with the CCDC.
2017-08-24 downloaded from the CCDC.
;
_cell_angle_alpha 81.822(3)
_cell_angle_beta 83.284(3)
_cell_angle_gamma 76.675(3)
_cell_formula_units_Z 2
_cell_length_a 11.2770(4)
_cell_length_b 12.6970(5)
_cell_length_c 23.3931(8)
_cell_measurement_reflns_used 11845
_cell_measurement_temperature 128.75(10)
_cell_measurement_theta_max 28.8560
_cell_measurement_theta_min 3.2390
_cell_volume 3213.9(2)
_computing_cell_refinement 'CrysAlisPro 1.171.38.41 (Rigaku OD, 2015)'
_computing_data_collection 'CrysAlisPro 1.171.38.41 (Rigaku OD, 2015)'
_computing_data_reduction 'CrysAlisPro 1.171.38.41 (Rigaku OD, 2015)'
_computing_molecular_graphics
;
O. V. Dolomanov, L. J. Bourhis, R. J. Gildea, J. A. K. Howard and H. Puschmann,
OLEX2: a complete structure solution, refinement and analysis program.
J. Appl. Cryst. (2009). 42, 339-341.
;
_computing_publication_material
;
O. V. Dolomanov, L. J. Bourhis, R. J. Gildea, J. A. K. Howard and H. Puschmann,
OLEX2: a complete structure solution, refinement and analysis program.
J. Appl. Cryst. (2009). 42, 339-341.
;
_computing_structure_refinement
;
XL, G.M. Sheldrick, Acta Cryst.
(2008). A64, 112-122
;
_computing_structure_solution 'ShelXS-1997 (Sheldrick, 2008)'
_diffrn_ambient_environment N~2~
_diffrn_ambient_temperature 128.75(10)
_diffrn_detector 'CCD plate'
_diffrn_detector_area_resol_mean 16.2116
_diffrn_detector_type Eos
_diffrn_measured_fraction_theta_full 0.9985
_diffrn_measured_fraction_theta_max 0.6107
_diffrn_measurement_details
;
List of Runs (angles in degrees, time in seconds):

  # Type    Start    End  Width  t~exp~   \w     \q     \k     \f   Frames
#--------------------------------------------------------------------------
  1  \w    -17.00  92.00   1.00    7.00    --   18.94  19.00-120.00  109
  2  \w      1.00  60.00   1.00    7.00    --   18.94 -99.00-120.00   59
  3  \w     24.00  61.00   1.00    7.00    --   18.94 -99.00 120.00   37
  4  \w    -42.00  50.00   1.00    7.00    --  -19.25  77.00  60.00   92
  5  \w    -82.00  11.00   1.00    7.00    --  -19.25 -77.00 -60.00   93
  6  \w    -89.00 -64.00   1.00    7.00    --  -19.25-178.00 150.00   25
;
_diffrn_measurement_device 'four-circle diffractometer'
_diffrn_measurement_device_type 'SuperNova, Single source at offset, Eos'
_diffrn_measurement_method '\w scans'
_diffrn_orient_matrix_type 'CrysAlisPro convention (1999,Acta A55,543-557)'
_diffrn_orient_matrix_UB_11 0.0472782000
_diffrn_orient_matrix_UB_12 -0.0423244000
_diffrn_orient_matrix_UB_13 -0.0100710000
_diffrn_orient_matrix_UB_21 0.0347001000
_diffrn_orient_matrix_UB_22 0.0389373000
_diffrn_orient_matrix_UB_23 -0.0123469000
_diffrn_orient_matrix_UB_31 0.0277656000
_diffrn_orient_matrix_UB_32 -0.0059880000
_diffrn_orient_matrix_UB_33 0.0262993000
_diffrn_radiation_monochromator mirror
_diffrn_radiation_probe x-ray
_diffrn_radiation_type 'Mo K\a'
_diffrn_radiation_wavelength 0.71073
_diffrn_reflns_av_R_equivalents 0.0424
_diffrn_reflns_av_unetI/netI 0.0613
_diffrn_reflns_Laue_measured_fraction_full 0.997
_diffrn_reflns_Laue_measured_fraction_max 0.997
_diffrn_reflns_limit_h_max 13
_diffrn_reflns_limit_h_min -11
_diffrn_reflns_limit_k_max 15
_diffrn_reflns_limit_k_min -15
_diffrn_reflns_limit_l_max 27
_diffrn_reflns_limit_l_min -26
_diffrn_reflns_number 22961
_diffrn_reflns_point_group_measured_fraction_full 0.997
_diffrn_reflns_point_group_measured_fraction_max 0.997
_diffrn_reflns_theta_full 25.099
_diffrn_reflns_theta_max 25.099
_diffrn_reflns_theta_min 3.046
_diffrn_source 'micro-focus sealed X-ray tube'
_diffrn_source_type 'SuperNova (Mo) X-ray Source'
_exptl_absorpt_coefficient_mu 1.741
_exptl_absorpt_correction_T_max 1.00000
_exptl_absorpt_correction_T_min 0.80408
_exptl_absorpt_correction_type multi-scan
_exptl_absorpt_process_details
;
CrysAlisPro 1.171.38.41 (Rigaku Oxford Diffraction, 2015)
Empirical absorption correction using spherical harmonics,
 implemented in SCALE3 ABSPACK scaling algorithm.
;
_exptl_crystal_colour green
_exptl_crystal_colour_primary green
_exptl_crystal_density_diffrn 1.467
_exptl_crystal_description prism
_exptl_crystal_F_000 1436
_exptl_crystal_size_max 0.22
_exptl_crystal_size_mid 0.18
_exptl_crystal_size_min 0.15
_refine_diff_density_max 1.042
_refine_diff_density_min -1.025
_refine_diff_density_rms 0.099
_refine_ls_extinction_method none
_refine_ls_goodness_of_fit_ref 1.028
_refine_ls_hydrogen_treatment constr
_refine_ls_matrix_type full
_refine_ls_number_parameters 780
_refine_ls_number_reflns 11450
_refine_ls_number_restraints 0
_refine_ls_restrained_S_all 1.028
_refine_ls_R_factor_all 0.0439
_refine_ls_R_factor_gt 0.0382
_refine_ls_shift/su_max 0.002
_refine_ls_shift/su_mean 0.000
_refine_ls_structure_factor_coef Fsqd
_refine_ls_weighting_details 'w=1/[\s^2^(Fo^2^)+(0.0343P)^2^+3.8928P] where P=(Fo^2^+2Fc^2^)/3'
_refine_ls_weighting_scheme calc
_refine_ls_wR_factor_gt 0.0867
_refine_ls_wR_factor_ref 0.0902
_reflns_Friedel_coverage 0.000
_reflns_number_gt 10319
_reflns_number_total 11450
_reflns_threshold_expression 'I > 2\s(I)'
_cod_data_source_file c7dt02351k2.cif
_cod_data_source_block p160615h_sq
_cod_database_code 1546877
_chemical_oxdiff_formula CHONNiHoCl
_chemical_oxdiff_usercomment jianglinNiHo
_reflns_odcompleteness_completeness 99.85
_reflns_odcompleteness_iscentric 1
_reflns_odcompleteness_theta 26.32
_olex2_refinement_description
;
1. Fixed Uiso
 At 1.2 times of:
  H6 of C6, H8 of C8, H5 of C5, H33 of C33, H23 of C23, H4 of C4, {H11A,H11B}
  of C11, H54 of C54, H15 of C15, {H9A,H9B} of C9, H32 of C32, H30 of C30, H61
  of C61, H62 of C62, H31 of C31, {H68A,H68B} of C68, {H67A,H67B,H67C,H67D} of
  C67, H27 of C27, H49 of C49, H47 of C47, H36 of C36, H53 of C53, H25 of C25,
  H24 of C24, H37 of C37, H42 of C42, H10 of C10, H14 of C14, H55 of C55, H26
  of C26, H57 of C57, H46 of C46, H22 of C22, H63 of C63, H40 of C40, H39 of
  C39, H52 of C52, H48 of C48, H34 of C34, H51 of C51, H38 of C38, H65 of C65,
  H45 of C45, H16 of C16, H60 of C60, H12 of C12
 At 1.5 times of:
  {H1A,H1B,H1C} of C1, H3 of O3, {H19A,H19B,H19C} of C19
2. Others
 1-Sof(H67B)=1-Sof(H67B)=Sof(H67C)=Sof(H67D)
 1-Sof(Cl2B)=Sof(Cl2B)
3.a Ternary CH refined with riding coordinates:
 C10(H10)
3.b Secondary CH2 refined with riding coordinates:
 C11(H11A,H11B), C9(H9A,H9B), C68(H68A,H68B), C67(H67A,H67B), C67(H67C,H67D)
3.c Aromatic/amide H refined with riding coordinates:
 C42(H42), C37(H37), C24(H24), C25(H25), C53(H53), C36(H36), C47(H47),
 C49(H49), C27(H27), C22(H22), C63(H63), C40(H40), C39(H39), C52(H52), C48(H48),
  C34(H34), C51(H51), C38(H38), C65(H65), C45(H45), C16(H16), C60(H60),
 C12(H12), C46(H46), C57(H57), C26(H26), C55(H55), C14(H14), C6(H6), C8(H8),
 C5(H5), C33(H33), C23(H23), C4(H4), C54(H54), C15(H15), C32(H32), C30(H30),
 C61(H61), C62(H62), C31(H31)
3.d Idealised Me refined as rotating group:
 C19(H19A,H19B,H19C), C1(H1A,H1B,H1C)
3.e Idealised tetrahedral OH refined as rotating group:
 O3(H3)
;
_olex2_submission_special_instructions 'No special instructions were received'
_oxdiff_exptl_absorpt_empirical_details
;
Empirical correction (ABSPACK) includes:
- Absorption correction using spherical harmonics
- Frame scaling
;
_oxdiff_exptl_absorpt_empirical_full_max 1.300
_oxdiff_exptl_absorpt_empirical_full_min 0.712
_shelx_shelxl_version_number 2014/7
_shelx_space_group_comment
;
The symmetry employed for this shelxl refinement is uniquely defined
by the following loop, which should always be used as a source of
symmetry information in preference to the above space-group names.
They are only intended as comments.
;

loop_
_space_group_symop_operation_xyz
'x, y, z'
'-x, -y, -z'

loop_
_atom_site_label
_atom_site_type_symbol
_atom_site_fract_x
_atom_site_fract_y
_atom_site_fract_z
_atom_site_U_iso_or_equiv
_atom_site_adp_type
_atom_site_occupancy
_atom_site_site_symmetry_order
_atom_site_calc_flag
_atom_site_refinement_flags_posn
_atom_site_refinement_flags_adp
_atom_site_refinement_flags_occupancy
_atom_site_disorder_assembly
_atom_site_disorder_group
Ho1 Ho 0.72492(2) 0.78662(2) 0.21960(2) 0.01376(6) Uani 1 1 d . . . . .
Ni1 Ni 0.58275(4) 0.70811(4) 0.34344(2) 0.01654(12) Uani 1 1 d . . . . .
Cl4 Cl 0.54965(17) 0.78850(19) -0.03999(7) 0.0948(8) Uani 1 1 d . . . . .
Cl3 Cl 0.76628(17) 0.62862(13) -0.06904(8) 0.0797(5) Uani 1 1 d . . . . .
Cl1 Cl 0.7407(2) 1.13261(16) 0.32195(9) 0.0884(6) Uani 1 1 d . . . . .
Cl2A Cl 0.6399(4) 1.0221(3) 0.42284(12) 0.0615(16) Uani 0.494(10) 1 d . . P A 1
O4 O 0.7150(2) 0.7958(2) 0.32007(10) 0.0175(6) Uani 1 1 d . . . . .
O1 O 0.5242(2) 0.8423(2) 0.15760(10) 0.0202(6) Uani 1 1 d . . . . .
O2 O 0.5333(2) 0.7778(2) 0.26405(10) 0.0165(6) Uani 1 1 d . . . . .
O10 O 0.7941(2) 0.8651(2) 0.13248(10) 0.0194(6) Uani 1 1 d . . . . .
O9 O 0.7358(2) 0.6521(2) 0.16214(10) 0.0181(6) Uani 1 1 d . . . . .
O11 O 0.6439(2) 0.9713(2) 0.21692(10) 0.0161(6) Uani 1 1 d . . . . .
O5 O 0.8733(2) 0.8874(2) 0.26157(10) 0.0195(6) Uani 1 1 d . . . . .
O7 O 0.7076(2) 0.6026(2) 0.29654(10) 0.0197(6) Uani 1 1 d . . . . .
O6 O 0.4683(2) 0.6015(2) 0.35317(11) 0.0222(6) Uani 1 1 d . . . . .
O8 O 0.9216(2) 0.6940(2) 0.21589(10) 0.0178(6) Uani 1 1 d . . . . .
N2 N 0.6498(3) 0.6603(3) 0.42180(13) 0.0237(8) Uani 1 1 d . . . . .
O3 O 0.3476(3) 0.6520(3) 0.45579(12) 0.0383(8) Uani 1 1 d . . . . .
H3 H 0.3651 0.6391 0.4221 0.057 Uiso 1 1 calc R U . . .
C42 C 0.9475(4) 0.5978(3) 0.13452(15) 0.0198(9) Uani 1 1 d . . . . .
H42 H 1.0040 0.5646 0.1067 0.024 Uiso 1 1 calc R U . . .
C37 C 1.2882(4) 0.6555(3) 0.23072(16) 0.0208(9) Uani 1 1 d . . . . .
H37 H 1.3153 0.6636 0.2656 0.025 Uiso 1 1 calc R U . . .
C24 C 0.2292(7) 0.3153(6) 0.4073(2) 0.062(2) Uani 1 1 d . . . . .
H24 H 0.1704 0.2753 0.4215 0.075 Uiso 1 1 calc R U . . .
C25 C 0.3506(7) 0.2639(5) 0.4015(2) 0.0589(18) Uani 1 1 d . . . . .
H25 H 0.3738 0.1892 0.4122 0.071 Uiso 1 1 calc R U . . .
C53 C 0.9082(4) 0.9576(4) -0.07644(16) 0.0301(11) Uani 1 1 d . . . . .
H53 H 0.9387 0.9564 -0.1151 0.036 Uiso 1 1 calc R U . . .
C36 C 1.1677(4) 0.6535(3) 0.22832(15) 0.0194(9) Uani 1 1 d . . . . .
H36 H 1.1143 0.6608 0.2617 0.023 Uiso 1 1 calc R U . . .
C44 C 0.7894(4) 0.5255(3) 0.09408(15) 0.0183(8) Uani 1 1 d . . . . .
C59 C 0.5598(4) 1.1591(3) 0.19565(15) 0.0164(8) Uani 1 1 d . . . . .
C29 C 0.8222(4) 0.4370(3) 0.26705(16) 0.0219(9) Uani 1 1 d . . . . .
N1 N 0.4435(3) 0.8175(3) 0.38128(13) 0.0236(8) Uani 1 1 d . . . . .
C47 C 0.7123(4) 0.3904(4) 0.02812(17) 0.0292(10) Uani 1 1 d . . . . .
H47 H 0.6868 0.3446 0.0068 0.035 Uiso 1 1 calc R U . . .
C49 C 0.6666(4) 0.5362(3) 0.08678(16) 0.0246(9) Uani 1 1 d . . . . .
H49 H 0.6087 0.5895 0.1043 0.030 Uiso 1 1 calc R U . . .
C43 C 0.8244(4) 0.5967(3) 0.13269(14) 0.0169(8) Uani 1 1 d . . . . .
C35 C 1.1233(4) 0.6408(3) 0.17707(15) 0.0168(8) Uani 1 1 d . . . . .
C21 C 0.4058(4) 0.4345(4) 0.36453(16) 0.0316(11) Uani 1 1 d . . . . .
C27 C 0.6086(4) 0.4531(3) 0.31324(16) 0.0233(9) Uani 1 1 d . . . . .
H27 H 0.6179 0.3808 0.3071 0.028 Uiso 1 1 calc R U . . .
C22 C 0.2824(5) 0.4864(5) 0.37117(17) 0.0405(13) Uani 1 1 d . . . . .
H22 H 0.2589 0.5614 0.3616 0.049 Uiso 1 1 calc R U . . .
C63 C 0.3792(4) 1.2488(3) 0.25071(16) 0.0232(9) Uani 1 1 d . . . . .
H63 H 0.3112 1.2445 0.2769 0.028 Uiso 1 1 calc R U . . .
C40 C 1.2054(4) 0.6302(3) 0.12785(16) 0.0215(9) Uani 1 1 d . . . . .
H40 H 1.1785 0.6208 0.0932 0.026 Uiso 1 1 calc R U . . .
C28 C 0.7060(4) 0.5035(3) 0.29274(15) 0.0188(8) Uani 1 1 d . . . . .
C2 C 0.4373(3) 0.8541(3) 0.25180(15) 0.0175(8) Uani 1 1 d . . . . .
C20 C 0.4976(4) 0.5026(3) 0.34240(15) 0.0208(9) Uani 1 1 d . . . . .
C39 C 1.3270(4) 0.6336(3) 0.12987(17) 0.0252(9) Uani 1 1 d . . . . .
H39 H 1.3805 0.6277 0.0965 0.030 Uiso 1 1 calc R U . . .
C17 C 0.9094(4) 0.8309(3) 0.31416(15) 0.0178(8) Uani 1 1 d . . . . .
C52 C 0.8725(4) 1.0550(4) -0.05379(17) 0.0313(11) Uani 1 1 d . . . . .
H52 H 0.8792 1.1195 -0.0770 0.038 Uiso 1 1 calc R U . . .
C48 C 0.6280(4) 0.4699(4) 0.05411(17) 0.0288(10) Uani 1 1 d . . . . .
H48 H 0.5451 0.4790 0.0498 0.035 Uiso 1 1 calc R U . . .
C13 C 0.8429(4) 0.7208(3) 0.39867(16) 0.0251(9) Uani 1 1 d . . . . .
C34 C 0.9324(4) 0.4574(3) 0.27752(17) 0.0256(9) Uani 1 1 d . . . . .
H34 H 0.9334 0.5135 0.2989 0.031 Uiso 1 1 calc R U . . .
C41 C 0.9903(4) 0.6460(3) 0.17572(14) 0.0157(8) Uani 1 1 d . . . . .
C51 C 0.8265(4) 1.0573(3) 0.00383(16) 0.0247(9) Uani 1 1 d . . . . .
H51 H 0.8011 1.1237 0.0188 0.030 Uiso 1 1 calc R U . . .
C38 C 1.3694(4) 0.6458(3) 0.18193(17) 0.0222(9) Uani 1 1 d . . . . .
H38 H 1.4510 0.6474 0.1836 0.027 Uiso 1 1 calc R U . . .
C50 C 0.8179(4) 0.9613(3) 0.03939(15) 0.0188(8) Uani 1 1 d . . . . .
C65 C 0.4584(4) 1.1545(3) 0.23568(16) 0.0205(9) Uani 1 1 d . . . . .
H65 H 0.4441 1.0871 0.2524 0.025 Uiso 1 1 calc R U . . .
C45 C 0.8732(4) 0.4452(4) 0.06643(19) 0.0330(11) Uani 1 1 d . . . . .
H45 H 0.9563 0.4362 0.0701 0.040 Uiso 1 1 calc R U . . .
C58 C 0.6404(3) 1.0537(3) 0.17960(15) 0.0164(8) Uani 1 1 d . . . . .
C3 C 0.4254(4) 0.8917(3) 0.19171(16) 0.0183(8) Uani 1 1 d . . . . .
C19 C 0.9585(4) 0.9410(4) 0.22639(17) 0.0281(10) Uani 1 1 d . . . . .
H19A H 1.0315 0.8884 0.2167 0.042 Uiso 1 1 calc R U . . .
H19B H 0.9784 0.9937 0.2472 0.042 Uiso 1 1 calc R U . . .
H19C H 0.9231 0.9772 0.1915 0.042 Uiso 1 1 calc R U . . .
C16 C 1.0194(4) 0.8238(3) 0.33555(17) 0.0251(9) Uani 1 1 d . . . . .
H16 H 1.0776 0.8587 0.3145 0.030 Uiso 1 1 calc R U . . .
C60 C 0.5810(4) 1.2610(3) 0.17213(16) 0.0222(9) Uani 1 1 d . . . . .
H60 H 0.6483 1.2657 0.1456 0.027 Uiso 1 1 calc R U . . .
C12 C 0.7524(4) 0.6705(4) 0.43577(16) 0.0279(10) Uani 1 1 d . . . . .
H12 H 0.7714 0.6432 0.4734 0.033 Uiso 1 1 calc R U . . .
C46 C 0.8349(5) 0.3793(4) 0.03395(19) 0.0367(12) Uani 1 1 d . . . . .
H46 H 0.8923 0.3266 0.0157 0.044 Uiso 1 1 calc R U . . .
C57 C 0.7012(4) 1.0527(3) 0.12378(15) 0.0210(9) Uani 1 1 d . . . . .
H57 H 0.6953 1.1184 0.0998 0.025 Uiso 1 1 calc R U . . .
C26 C 0.4377(5) 0.3224(4) 0.38006(18) 0.0404(13) Uani 1 1 d . . . . .
H26 H 0.5195 0.2865 0.3758 0.048 Uiso 1 1 calc R U . . .
C55 C 0.8546(4) 0.8634(3) 0.01539(16) 0.0236(9) Uani 1 1 d . . . . .
H55 H 0.8491 0.7984 0.0384 0.028 Uiso 1 1 calc R U . . .
C14 C 0.9553(4) 0.7141(4) 0.42013(17) 0.0329(11) Uani 1 1 d . . . . .
H14 H 0.9710 0.6752 0.4562 0.039 Uiso 1 1 calc R U . . .
C10 C 0.4406(4) 0.6944(4) 0.47385(17) 0.0334(11) Uani 1 1 d . . . . .
H10 H 0.4206 0.6998 0.5154 0.040 Uiso 1 1 calc R U . . .
C6 C 0.2474(4) 0.9850(3) 0.27241(18) 0.0238(9) Uani 1 1 d . . . . .
H6 H 0.1876 1.0182 0.2990 0.029 Uiso 1 1 calc R U . . .
C7 C 0.3480(4) 0.9044(3) 0.29255(16) 0.0202(9) Uani 1 1 d . . . . .
C18 C 0.8188(4) 0.7813(3) 0.34428(15) 0.0179(8) Uani 1 1 d . . . . .
C8 C 0.3571(4) 0.8829(3) 0.35474(17) 0.0237(9) Uani 1 1 d . . . . .
H8 H 0.2932 0.9206 0.3779 0.028 Uiso 1 1 calc R U . . .
C5 C 0.2372(4) 1.0145(3) 0.21431(18) 0.0266(10) Uani 1 1 d . . . . .
H5 H 0.1693 1.0660 0.2019 0.032 Uiso 1 1 calc R U . . .
C33 C 1.0413(4) 0.3945(4) 0.2563(2) 0.0338(11) Uani 1 1 d . . . . .
H33 H 1.1152 0.4074 0.2643 0.041 Uiso 1 1 calc R U . . .
C23 C 0.1946(5) 0.4262(6) 0.39209(19) 0.0554(17) Uani 1 1 d . . . . .
H23 H 0.1124 0.4608 0.3958 0.067 Uiso 1 1 calc R U . . .
C4 C 0.3272(4) 0.9685(3) 0.17341(17) 0.0240(9) Uani 1 1 d . . . . .
H4 H 0.3203 0.9900 0.1340 0.029 Uiso 1 1 calc R U . . .
C11 C 0.5680(4) 0.6171(4) 0.46798(16) 0.0310(11) Uani 1 1 d . . . . .
H11A H 0.6046 0.6062 0.5045 0.037 Uiso 1 1 calc R U . . .
H11B H 0.5587 0.5468 0.4598 0.037 Uiso 1 1 calc R U . . .
C56 C 0.7702(3) 0.9578(3) 0.10232(15) 0.0167(8) Uani 1 1 d . . . . .
C1 C 0.5185(4) 0.8623(4) 0.09624(15) 0.0298(10) Uani 1 1 d . . . . .
H1A H 0.5174 0.9377 0.0834 0.045 Uiso 1 1 calc R U . . .
H1B H 0.4455 0.8448 0.0865 0.045 Uiso 1 1 calc R U . . .
H1C H 0.5888 0.8177 0.0776 0.045 Uiso 1 1 calc R U . . .
C54 C 0.8992(4) 0.8613(4) -0.04225(16) 0.0280(10) Uani 1 1 d . . . . .
H54 H 0.9229 0.7954 -0.0578 0.034 Uiso 1 1 calc R U . . .
C15 C 1.0430(4) 0.7633(4) 0.38947(18) 0.0346(11) Uani 1 1 d . . . . .
H15 H 1.1177 0.7565 0.4043 0.042 Uiso 1 1 calc R U . . .
C9 C 0.4352(4) 0.8112(4) 0.44469(16) 0.0328(11) Uani 1 1 d . . . . .
H9A H 0.3591 0.8578 0.4581 0.039 Uiso 1 1 calc R U . . .
H9B H 0.5020 0.8378 0.4560 0.039 Uiso 1 1 calc R U . . .
C32 C 1.0410(5) 0.3126(4) 0.2235(2) 0.0409(12) Uani 1 1 d . . . . .
H32 H 1.1147 0.2708 0.2093 0.049 Uiso 1 1 calc R U . . .
C30 C 0.8213(4) 0.3534(4) 0.23413(18) 0.0315(11) Uani 1 1 d . . . . .
H30 H 0.7476 0.3383 0.2273 0.038 Uiso 1 1 calc R U . . .
C61 C 0.5024(4) 1.3553(3) 0.18814(17) 0.0265(10) Uani 1 1 d . . . . .
H61 H 0.5181 1.4229 0.1727 0.032 Uiso 1 1 calc R U . . .
C62 C 0.4007(4) 1.3498(3) 0.22689(16) 0.0248(10) Uani 1 1 d . . . . .
H62 H 0.3473 1.4134 0.2369 0.030 Uiso 1 1 calc R U . . .
C31 C 0.9324(5) 0.2926(4) 0.2116(2) 0.0453(14) Uani 1 1 d . . . . .
H31 H 0.9327 0.2386 0.1886 0.054 Uiso 1 1 calc R U . . .
C68 C 0.6687(5) 0.7470(5) -0.0923(2) 0.0552(15) Uani 1 1 d . . . . .
H68A H 0.6343 0.7371 -0.1268 0.066 Uiso 1 1 calc R U . . .
H68B H 0.7143 0.8040 -0.1028 0.066 Uiso 1 1 calc R U . . .
C67 C 0.6447(6) 1.0426(5) 0.3483(2) 0.0570(16) Uani 1 1 d . . . . .
H67A H 0.5630 1.0730 0.3364 0.068 Uiso 0.64(13) 1 calc R U P A 1
H67B H 0.6755 0.9737 0.3327 0.068 Uiso 0.64(13) 1 calc R U P A 1
H67C H 0.6904 0.9698 0.3422 0.068 Uiso 0.36(13) 1 calc R U P A 2
H67D H 0.5773 1.0595 0.3239 0.068 Uiso 0.36(13) 1 calc R U P A 2
Cl2B Cl 0.580(2) 1.0365(11) 0.4219(8) 0.471(17) Uani 0.506(10) 1 d . . P A 2

loop_
_atom_site_aniso_label
_atom_site_aniso_U_11
_atom_site_aniso_U_22
_atom_site_aniso_U_33
_atom_site_aniso_U_23
_atom_site_aniso_U_13
_atom_site_aniso_U_12
Ho1 0.01316(10) 0.01442(10) 0.01219(9) -0.00090(6) -0.00019(7) -0.00083(7)
Ni1 0.0142(3) 0.0216(3) 0.0126(2) 0.00069(19) 0.00013(19) -0.0039(2)
Cl4 0.0732(12) 0.1367(18) 0.0590(9) -0.0458(11) -0.0257(9) 0.0389(12)
Cl3 0.0726(12) 0.0444(9) 0.1056(13) 0.0021(9) 0.0109(10) 0.0044(8)
Cl1 0.1023(16) 0.0681(12) 0.0933(13) -0.0103(10) -0.0063(12) -0.0162(11)
Cl2A 0.096(3) 0.066(2) 0.0285(18) 0.0005(13) -0.0137(17) -0.029(2)
O4 0.0164(14) 0.0231(14) 0.0120(12) 0.0005(10) -0.0020(11) -0.0035(12)
O1 0.0197(15) 0.0257(15) 0.0139(12) -0.0016(11) -0.0021(11) -0.0023(12)
O2 0.0155(14) 0.0189(14) 0.0134(12) -0.0001(10) -0.0036(11) -0.0003(11)
O10 0.0225(15) 0.0156(14) 0.0162(12) 0.0006(11) 0.0016(11) 0.0003(12)
O9 0.0138(14) 0.0209(14) 0.0187(13) -0.0050(11) -0.0001(11) -0.0012(12)
O11 0.0165(14) 0.0135(13) 0.0165(12) 0.0001(10) -0.0005(11) -0.0009(11)
O5 0.0182(15) 0.0212(14) 0.0181(12) 0.0014(11) -0.0010(11) -0.0047(12)
O7 0.0144(14) 0.0228(15) 0.0208(13) -0.0015(11) -0.0005(11) -0.0031(12)
O6 0.0171(15) 0.0275(16) 0.0205(13) 0.0017(11) -0.0005(11) -0.0049(13)
O8 0.0130(14) 0.0209(14) 0.0189(13) -0.0038(11) -0.0025(11) -0.0013(12)
N2 0.0195(19) 0.035(2) 0.0133(15) 0.0032(14) 0.0018(14) -0.0041(16)
O3 0.0300(19) 0.058(2) 0.0268(16) -0.0026(15) 0.0051(14) -0.0158(17)
C42 0.018(2) 0.021(2) 0.0180(18) -0.0058(16) 0.0005(16) 0.0013(17)
C37 0.024(2) 0.019(2) 0.0214(19) -0.0015(16) -0.0085(17) -0.0046(18)
C24 0.093(6) 0.090(5) 0.030(3) -0.006(3) 0.004(3) -0.077(5)
C25 0.091(5) 0.065(4) 0.038(3) -0.013(3) 0.012(3) -0.058(4)
C53 0.022(2) 0.055(3) 0.0121(18) -0.0027(19) 0.0004(17) -0.006(2)
C36 0.021(2) 0.018(2) 0.0171(18) -0.0033(15) -0.0012(16) 0.0002(17)
C44 0.021(2) 0.019(2) 0.0128(17) -0.0011(15) -0.0029(16) -0.0005(17)
C59 0.017(2) 0.0158(19) 0.0176(17) -0.0036(15) -0.0086(16) -0.0018(16)
C29 0.022(2) 0.018(2) 0.0219(19) 0.0040(16) -0.0021(17) -0.0012(18)
N1 0.0225(19) 0.030(2) 0.0182(16) -0.0040(14) 0.0044(14) -0.0076(16)
C47 0.041(3) 0.031(2) 0.021(2) -0.0068(18) -0.013(2) -0.009(2)
C49 0.020(2) 0.031(2) 0.023(2) -0.0091(17) 0.0020(17) -0.0030(19)
C43 0.018(2) 0.019(2) 0.0121(17) -0.0008(15) -0.0011(16) -0.0014(17)
C35 0.017(2) 0.0109(18) 0.0219(18) -0.0023(15) -0.0026(16) -0.0020(16)
C21 0.036(3) 0.054(3) 0.0134(19) -0.0049(19) -0.0028(18) -0.026(2)
C27 0.022(2) 0.025(2) 0.024(2) -0.0010(17) -0.0018(17) -0.0089(18)
C22 0.037(3) 0.070(4) 0.019(2) 0.003(2) -0.004(2) -0.026(3)
C63 0.020(2) 0.025(2) 0.023(2) -0.0065(17) -0.0008(17) -0.0001(18)
C40 0.020(2) 0.023(2) 0.0214(19) -0.0059(16) -0.0005(17) -0.0028(18)
C28 0.021(2) 0.017(2) 0.0176(18) 0.0010(15) -0.0073(16) -0.0007(17)
C2 0.013(2) 0.018(2) 0.0225(19) -0.0026(15) -0.0044(16) -0.0028(16)
C20 0.019(2) 0.028(2) 0.0180(18) 0.0037(16) -0.0080(16) -0.0107(18)
C39 0.016(2) 0.031(2) 0.028(2) -0.0083(18) 0.0051(17) -0.0034(19)
C17 0.019(2) 0.018(2) 0.0169(18) -0.0046(15) -0.0005(16) -0.0025(17)
C52 0.026(2) 0.042(3) 0.020(2) 0.0095(19) -0.0021(18) -0.003(2)
C48 0.023(2) 0.040(3) 0.026(2) -0.0094(19) -0.0018(18) -0.009(2)
C13 0.023(2) 0.032(2) 0.0187(19) -0.0009(17) -0.0041(17) -0.0038(19)
C34 0.027(2) 0.021(2) 0.028(2) 0.0016(17) -0.0057(18) -0.0023(19)
C41 0.016(2) 0.0141(19) 0.0132(17) 0.0026(14) -0.0011(15) 0.0017(16)
C51 0.026(2) 0.024(2) 0.0214(19) 0.0019(16) -0.0001(17) -0.0030(19)
C38 0.013(2) 0.018(2) 0.035(2) -0.0051(17) -0.0023(17) -0.0011(17)
C50 0.016(2) 0.024(2) 0.0153(17) 0.0015(15) -0.0017(15) -0.0037(17)
C65 0.021(2) 0.018(2) 0.0225(19) -0.0006(16) -0.0043(17) -0.0050(17)
C45 0.021(2) 0.036(3) 0.042(3) -0.018(2) -0.013(2) 0.006(2)
C58 0.015(2) 0.0164(19) 0.0186(18) -0.0025(15) -0.0032(16) -0.0037(16)
C3 0.018(2) 0.0156(19) 0.0227(19) 0.0012(15) -0.0042(16) -0.0068(17)
C19 0.021(2) 0.035(3) 0.028(2) 0.0062(18) -0.0011(18) -0.012(2)
C16 0.016(2) 0.033(2) 0.028(2) -0.0047(18) -0.0006(17) -0.0078(19)
C60 0.021(2) 0.021(2) 0.0225(19) -0.0007(16) 0.0006(17) -0.0039(18)
C12 0.029(3) 0.036(3) 0.0165(19) 0.0051(17) -0.0067(18) -0.006(2)
C46 0.036(3) 0.032(3) 0.040(3) -0.023(2) -0.011(2) 0.012(2)
C57 0.026(2) 0.0141(19) 0.0196(18) 0.0045(15) 0.0011(17) -0.0023(17)
C26 0.062(4) 0.040(3) 0.028(2) -0.010(2) 0.005(2) -0.029(3)
C55 0.020(2) 0.025(2) 0.024(2) -0.0006(17) -0.0008(17) -0.0026(18)
C14 0.028(3) 0.052(3) 0.019(2) 0.0049(19) -0.0080(19) -0.009(2)
C10 0.025(2) 0.057(3) 0.0156(19) 0.0000(19) 0.0046(18) -0.010(2)
C6 0.012(2) 0.020(2) 0.038(2) -0.0066(18) 0.0039(18) -0.0031(17)
C7 0.016(2) 0.019(2) 0.026(2) -0.0021(16) -0.0007(17) -0.0045(17)
C18 0.016(2) 0.022(2) 0.0172(18) -0.0061(15) -0.0013(16) -0.0051(17)
C8 0.018(2) 0.024(2) 0.027(2) -0.0061(17) 0.0063(18) -0.0015(18)
C5 0.016(2) 0.019(2) 0.044(2) 0.0011(18) -0.0106(19) -0.0010(18)
C33 0.021(2) 0.026(2) 0.048(3) 0.004(2) 0.001(2) 0.000(2)
C23 0.037(3) 0.116(6) 0.026(2) -0.004(3) -0.003(2) -0.047(4)
C4 0.021(2) 0.023(2) 0.030(2) 0.0002(17) -0.0099(18) -0.0072(18)
C11 0.033(3) 0.044(3) 0.0149(19) 0.0082(18) -0.0011(18) -0.013(2)
C56 0.012(2) 0.020(2) 0.0180(18) -0.0007(15) -0.0003(15) -0.0041(16)
C1 0.036(3) 0.040(3) 0.0139(18) 0.0042(17) -0.0079(18) -0.012(2)
C54 0.027(2) 0.038(3) 0.0194(19) -0.0112(18) 0.0003(18) -0.005(2)
C15 0.025(3) 0.053(3) 0.028(2) 0.000(2) -0.014(2) -0.011(2)
C9 0.027(3) 0.049(3) 0.021(2) -0.011(2) 0.0039(19) -0.004(2)
C32 0.030(3) 0.031(3) 0.053(3) -0.003(2) 0.007(2) 0.006(2)
C30 0.030(3) 0.027(2) 0.036(2) -0.0042(19) -0.008(2) -0.002(2)
C61 0.032(3) 0.017(2) 0.028(2) -0.0001(17) -0.0020(19) -0.0037(19)
C62 0.025(2) 0.021(2) 0.027(2) -0.0092(17) -0.0062(18) 0.0048(19)
C31 0.051(4) 0.029(3) 0.049(3) -0.015(2) 0.004(3) 0.008(3)
C68 0.055(4) 0.064(4) 0.048(3) -0.008(3) -0.013(3) -0.012(3)
C67 0.068(4) 0.048(3) 0.050(3) -0.012(3) -0.006(3) 0.000(3)
Cl2B 0.58(3) 0.246(13) 0.62(3) -0.286(17) 0.47(3) -0.279(16)

loop_
_atom_type_symbol
_atom_type_description
_atom_type_scat_dispersion_real
_atom_type_scat_dispersion_imag
_atom_type_scat_source
C C 0.0033 0.0016 'International Tables Vol C Tables 4.2.6.8 and 6.1.1.4'
H H 0.0000 0.0000 'International Tables Vol C Tables 4.2.6.8 and 6.1.1.4'
Cl Cl 0.1484 0.1585 'International Tables Vol C Tables 4.2.6.8 and 6.1.1.4'
Ho Ho -0.2175 4.6783 'International Tables Vol C Tables 4.2.6.8 and 6.1.1.4'
N N 0.0061 0.0033 'International Tables Vol C Tables 4.2.6.8 and 6.1.1.4'
Ni Ni 0.3393 1.1124 'International Tables Vol C Tables 4.2.6.8 and 6.1.1.4'
O O 0.0106 0.0060 'International Tables Vol C Tables 4.2.6.8 and 6.1.1.4'

loop_
_geom_angle_atom_site_label_1
_geom_angle_atom_site_label_2
_geom_angle_atom_site_label_3
_geom_angle
O4 Ho1 Ni1 38.13(7)
O4 Ho1 O1 123.35(8)
O4 Ho1 O5 59.75(9)
O4 Ho1 O7 60.59(8)
O1 Ho1 Ni1 96.51(6)
O1 Ho1 O7 108.60(8)
O2 Ho1 Ni1 37.52(6)
O2 Ho1 O4 68.52(9)
O2 Ho1 O1 59.17(8)
O2 Ho1 O11 81.84(9)
O2 Ho1 O5 122.30(8)
O2 Ho1 O7 63.27(8)
O10 Ho1 Ni1 170.02(6)
O10 Ho1 O4 142.06(10)
O10 Ho1 O1 76.05(9)
O10 Ho1 O2 134.07(9)
O10 Ho1 O9 78.85(9)
O10 Ho1 O11 73.54(9)
O10 Ho1 O5 83.82(9)
O10 Ho1 O7 150.37(8)
O9 Ho1 Ni1 105.44(7)
O9 Ho1 O4 135.65(9)
O9 Ho1 O1 72.09(8)
O9 Ho1 O2 95.43(9)
O9 Ho1 O11 137.46(8)
O9 Ho1 O5 139.49(9)
O9 Ho1 O7 75.17(8)
O11 Ho1 Ni1 97.84(6)
O11 Ho1 O4 82.87(8)
O11 Ho1 O1 70.27(8)
O11 Ho1 O5 68.64(8)
O11 Ho1 O7 136.01(8)
O5 Ho1 Ni1 97.86(5)
O5 Ho1 O1 137.86(8)
O5 Ho1 O7 107.13(7)
O7 Ho1 Ni1 38.24(5)
O8 Ho1 Ni1 109.02(6)
O8 Ho1 O4 93.04(8)
O8 Ho1 O1 142.20(8)
O8 Ho1 O2 142.08(9)
O8 Ho1 O10 80.72(9)
O8 Ho1 O9 74.47(9)
O8 Ho1 O11 130.16(10)
O8 Ho1 O5 66.72(9)
O8 Ho1 O7 78.82(9)
O4 Ni1 Ho1 45.53(6)
O4 Ni1 O7 79.54(11)
O4 Ni1 O6 167.94(10)
O4 Ni1 N1 102.68(12)
O2 Ni1 Ho1 43.97(8)
O2 Ni1 O4 80.53(10)
O2 Ni1 O7 82.93(10)
O2 Ni1 O6 94.68(10)
O2 Ni1 N2 169.40(13)
O2 Ni1 N1 90.14(11)
O7 Ni1 Ho1 57.11(7)
O7 Ni1 O6 88.93(11)
O7 Ni1 N1 172.31(11)
O6 Ni1 Ho1 124.43(7)
O6 Ni1 N1 88.32(13)
N2 Ni1 Ho1 128.70(10)
N2 Ni1 O4 89.39(12)
N2 Ni1 O7 98.55(12)
N2 Ni1 O6 95.84(13)
N2 Ni1 N1 88.87(13)
N1 Ni1 Ho1 119.30(10)
Ni1 O4 Ho1 96.34(10)
C18 O4 Ho1 118.2(2)
C18 O4 Ni1 126.3(2)
C3 O1 Ho1 109.12(19)
C3 O1 C1 117.6(3)
C1 O1 Ho1 129.0(2)
Ni1 O2 Ho1 98.51(10)
C2 O2 Ho1 121.4(2)
C2 O2 Ni1 127.6(2)
C56 O10 Ho1 136.8(2)
C43 O9 Ho1 132.5(2)
C58 O11 Ho1 136.1(2)
C17 O5 Ho1 109.3(2)
C17 O5 C19 117.2(3)
C19 O5 Ho1 123.8(2)
Ni1 O7 Ho1 84.65(9)
C28 O7 Ho1 136.2(2)
C28 O7 Ni1 126.6(3)
C20 O6 Ni1 126.1(3)
C41 O8 Ho1 131.5(2)
C12 N2 Ni1 126.5(3)
C12 N2 C11 117.1(3)
C11 N2 Ni1 116.2(3)
C10 O3 H3 109.5
C43 C42 H42 118.1
C41 C42 H42 118.1
C41 C42 C43 123.7(3)
C36 C37 H37 119.7
C36 C37 C38 120.6(3)
C38 C37 H37 119.7
C25 C24 H24 120.0
C25 C24 C23 120.0(6)
C23 C24 H24 120.0
C24 C25 H25 119.8
C26 C25 C24 120.3(6)
C26 C25 H25 119.8
C52 C53 H53 119.8
C52 C53 C54 120.4(4)
C54 C53 H53 119.8
C37 C36 H36 119.2
C37 C36 C35 121.6(4)
C35 C36 H36 119.2
C49 C44 C43 119.0(3)
C49 C44 C45 117.2(4)
C45 C44 C43 123.8(4)
C65 C59 C58 118.4(3)
C60 C59 C65 118.6(3)
C60 C59 C58 123.0(4)
C34 C29 C28 118.9(4)
C34 C29 C30 119.7(4)
C30 C29 C28 121.4(4)
C8 N1 Ni1 125.2(3)
C8 N1 C9 117.8(3)
C9 N1 Ni1 116.6(3)
C48 C47 H47 120.3
C48 C47 C46 119.5(4)
C46 C47 H47 120.3
C44 C49 H49 119.1
C48 C49 C44 121.8(4)
C48 C49 H49 119.1
O9 C43 C42 124.7(3)
O9 C43 C44 115.4(3)
C42 C43 C44 119.8(3)
C36 C35 C41 119.6(3)
C40 C35 C36 117.8(4)
C40 C35 C41 122.4(3)
C22 C21 C20 118.5(4)
C26 C21 C22 118.3(5)
C26 C21 C20 123.2(4)
C28 C27 H27 117.2
C28 C27 C20 125.6(4)
C20 C27 H27 117.2
C21 C22 H22 119.9
C23 C22 C21 120.2(5)
C23 C22 H22 119.9
C65 C63 H63 119.9
C65 C63 C62 120.2(4)
C62 C63 H63 119.9
C35 C40 H40 119.6
C39 C40 C35 120.8(4)
C39 C40 H40 119.6
O7 C28 C29 115.4(4)
O7 C28 C27 125.3(4)
C27 C28 C29 119.2(4)
O2 C2 C3 116.5(3)
O2 C2 C7 125.6(3)
C7 C2 C3 117.9(3)
O6 C20 C21 115.9(4)
O6 C20 C27 125.5(4)
C27 C20 C21 118.5(4)
C40 C39 H39 119.9
C40 C39 C38 120.3(4)
C38 C39 H39 119.9
O5 C17 C18 111.8(3)
C16 C17 O5 125.6(4)
C16 C17 C18 122.6(3)
C53 C52 H52 120.0
C53 C52 C51 120.0(4)
C51 C52 H52 120.0
C47 C48 C49 119.8(4)
C47 C48 H48 120.1
C49 C48 H48 120.1
C14 C13 C12 118.0(4)
C14 C13 C18 118.9(4)
C18 C13 C12 123.0(4)
C29 C34 H34 119.9
C29 C34 C33 120.2(4)
C33 C34 H34 119.9
O8 C41 C42 123.9(4)
O8 C41 C35 114.7(3)
C42 C41 C35 121.4(3)
C52 C51 H51 119.7
C52 C51 C50 120.7(4)
C50 C51 H51 119.7
C37 C38 C39 118.9(4)
C37 C38 H38 120.6
C39 C38 H38 120.6
C51 C50 C55 118.3(3)
C51 C50 C56 123.5(3)
C55 C50 C56 118.3(3)
C59 C65 H65 119.6
C63 C65 C59 120.8(4)
C63 C65 H65 119.6
C44 C45 H45 119.5
C46 C45 C44 121.1(4)
C46 C45 H45 119.5
O11 C58 C59 116.9(3)
O11 C58 C57 124.8(3)
C57 C58 C59 118.2(3)
O1 C3 C2 111.4(3)
C4 C3 O1 126.7(3)
C4 C3 C2 121.9(4)
O5 C19 H19A 109.5
O5 C19 H19B 109.5
O5 C19 H19C 109.5
H19A C19 H19B 109.5
H19A C19 H19C 109.5
H19B C19 H19C 109.5
C17 C16 H16 120.4
C17 C16 C15 119.1(4)
C15 C16 H16 120.4
C59 C60 H60 119.8
C61 C60 C59 120.3(4)
C61 C60 H60 119.8
N2 C12 C13 126.7(4)
N2 C12 H12 116.7
C13 C12 H12 116.7
C47 C46 H46 119.7
C45 C46 C47 120.7(4)
C45 C46 H46 119.7
C58 C57 H57 118.3
C56 C57 C58 123.3(3)
C56 C57 H57 118.3
C25 C26 C21 121.0(6)
C25 C26 H26 119.5
C21 C26 H26 119.5
C50 C55 H55 119.5
C54 C55 C50 121.0(4)
C54 C55 H55 119.5
C13 C14 H14 119.1
C15 C14 C13 121.8(4)
C15 C14 H14 119.1
O3 C10 H10 106.1
O3 C10 C11 112.8(4)
O3 C10 C9 110.2(4)
C11 C10 H10 106.1
C9 C10 H10 106.1
C9 C10 C11 114.7(4)
C7 C6 H6 119.6
C5 C6 H6 119.6
C5 C6 C7 120.8(4)
C2 C7 C6 119.0(3)
C2 C7 C8 123.3(3)
C6 C7 C8 117.6(3)
O4 C18 C17 117.4(3)
O4 C18 C13 124.5(4)
C17 C18 C13 118.1(4)
N1 C8 C7 127.2(4)
N1 C8 H8 116.4
C7 C8 H8 116.4
C6 C5 H5 119.5
C6 C5 C4 120.9(4)
C4 C5 H5 119.5
C34 C33 H33 119.8
C32 C33 C34 120.4(5)
C32 C33 H33 119.8
C24 C23 C22 120.1(6)
C24 C23 H23 119.9
C22 C23 H23 119.9
C3 C4 C5 119.3(4)
C3 C4 H4 120.3
C5 C4 H4 120.3
N2 C11 C10 112.1(3)
N2 C11 H11A 109.2
N2 C11 H11B 109.2
C10 C11 H11A 109.2
C10 C11 H11B 109.2
H11A C11 H11B 107.9
O10 C56 C50 116.1(3)
O10 C56 C57 124.2(3)
C57 C56 C50 119.7(3)
O1 C1 H1A 109.5
O1 C1 H1B 109.5
O1 C1 H1C 109.5
H1A C1 H1B 109.5
H1A C1 H1C 109.5
H1B C1 H1C 109.5
C53 C54 C55 119.6(4)
C53 C54 H54 120.2
C55 C54 H54 120.2
C16 C15 H15 120.3
C14 C15 C16 119.5(4)
C14 C15 H15 120.3
N1 C9 C10 111.9(4)
N1 C9 H9A 109.2
N1 C9 H9B 109.2
C10 C9 H9A 109.2
C10 C9 H9B 109.2
H9A C9 H9B 107.9
C33 C32 H32 119.9
C31 C32 C33 120.3(4)
C31 C32 H32 119.9
C29 C30 H30 120.4
C31 C30 C29 119.3(5)
C31 C30 H30 120.4
C60 C61 H61 119.7
C62 C61 C60 120.6(4)
C62 C61 H61 119.7
C63 C62 H62 120.3
C61 C62 C63 119.5(4)
C61 C62 H62 120.3
C32 C31 C30 120.2(5)
C32 C31 H31 119.9
C30 C31 H31 119.9
Cl4 C68 H68A 109.0
Cl4 C68 H68B 109.0
Cl3 C68 Cl4 112.8(3)
Cl3 C68 H68A 109.0
Cl3 C68 H68B 109.0
H68A C68 H68B 107.8
Cl1 C67 H67A 109.9
Cl1 C67 H67B 109.9
Cl1 C67 H67C 107.2
Cl1 C67 H67D 107.2
Cl1 C67 Cl2B 120.7(6)
Cl2A C67 Cl1 108.9(4)
Cl2A C67 H67A 109.9
Cl2A C67 H67B 109.9
H67A C67 H67B 108.3
H67C C67 H67D 106.8
Cl2B C67 H67C 107.2
Cl2B C67 H67D 107.2

loop_
_geom_bond_atom_site_label_1
_geom_bond_atom_site_label_2
_geom_bond_distance
Ho1 Ni1 3.2841(5)
Ho1 O4 2.358(2)
Ho1 O1 2.732(3)
Ho1 O2 2.306(3)
Ho1 O10 2.272(2)
Ho1 O9 2.293(2)
Ho1 O11 2.307(2)
Ho1 O5 2.670(3)
Ho1 O7 2.770(3)
Ho1 O8 2.257(3)
Ni1 O4 2.040(3)
Ni1 O2 2.022(2)
Ni1 O7 2.042(3)
Ni1 O6 2.049(3)
Ni1 N2 2.024(3)
Ni1 N1 2.049(3)
Cl4 C68 1.746(6)
Cl3 C68 1.706(6)
Cl1 C67 1.752(7)
Cl2A C67 1.722(6)
O4 C18 1.324(4)
O1 C3 1.372(5)
O1 C1 1.428(4)
O2 C2 1.305(4)
O10 C56 1.272(4)
O9 C43 1.274(4)
O11 C58 1.260(4)
O5 C17 1.388(4)
O5 C19 1.421(5)
O7 C28 1.278(5)
O6 C20 1.276(5)
O8 C41 1.277(4)
N2 C12 1.277(5)
N2 C11 1.466(5)
O3 H3 0.8200
O3 C10 1.413(6)
C42 H42 0.9300
C42 C43 1.396(6)
C42 C41 1.396(5)
C37 H37 0.9300
C37 C36 1.374(6)
C37 C38 1.378(6)
C24 H24 0.9300
C24 C25 1.374(9)
C24 C23 1.377(9)
C25 H25 0.9300
C25 C26 1.373(7)
C53 H53 0.9300
C53 C52 1.370(6)
C53 C54 1.380(6)
C36 H36 0.9300
C36 C35 1.395(5)
C44 C49 1.388(6)
C44 C43 1.507(5)
C44 C45 1.397(5)
C59 C65 1.397(6)
C59 C58 1.504(5)
C59 C60 1.394(6)
C29 C28 1.497(5)
C29 C34 1.381(6)
C29 C30 1.401(6)
N1 C8 1.283(5)
N1 C9 1.467(5)
C47 H47 0.9300
C47 C48 1.374(6)
C47 C46 1.379(6)
C49 H49 0.9300
C49 C48 1.383(6)
C35 C40 1.392(5)
C35 C41 1.490(5)
C21 C22 1.396(7)
C21 C20 1.500(6)
C21 C26 1.390(7)
C27 H27 0.9300
C27 C28 1.399(6)
C27 C20 1.409(6)
C22 H22 0.9300
C22 C23 1.390(7)
C63 H63 0.9300
C63 C65 1.381(5)
C63 C62 1.387(6)
C40 H40 0.9300
C40 C39 1.387(6)
C2 C3 1.430(5)
C2 C7 1.409(5)
C39 H39 0.9300
C39 C38 1.400(5)
C17 C16 1.370(5)
C17 C18 1.392(6)
C52 H52 0.9300
C52 C51 1.389(5)
C48 H48 0.9300
C13 C12 1.463(6)
C13 C14 1.398(6)
C13 C18 1.410(5)
C34 H34 0.9300
C34 C33 1.382(6)
C51 H51 0.9300
C51 C50 1.390(6)
C38 H38 0.9300
C50 C55 1.393(5)
C50 C56 1.505(5)
C65 H65 0.9300
C45 H45 0.9300
C45 C46 1.374(6)
C58 C57 1.402(5)
C3 C4 1.361(5)
C19 H19A 0.9600
C19 H19B 0.9600
C19 H19C 0.9600
C16 H16 0.9300
C16 C15 1.400(6)
C60 H60 0.9300
C60 C61 1.386(5)
C12 H12 0.9300
C46 H46 0.9300
C57 H57 0.9300
C57 C56 1.399(5)
C26 H26 0.9300
C55 H55 0.9300
C55 C54 1.384(5)
C14 H14 0.9300
C14 C15 1.368(7)
C10 H10 0.9800
C10 C11 1.546(6)
C10 C9 1.532(7)
C6 H6 0.9300
C6 C7 1.417(5)
C6 C5 1.368(6)
C7 C8 1.453(5)
C8 H8 0.9300
C5 H5 0.9300
C5 C4 1.395(6)
C33 H33 0.9300
C33 C32 1.378(7)
C23 H23 0.9300
C4 H4 0.9300
C11 H11A 0.9700
C11 H11B 0.9700
C1 H1A 0.9600
C1 H1B 0.9600
C1 H1C 0.9600
C54 H54 0.9300
C15 H15 0.9300
C9 H9A 0.9700
C9 H9B 0.9700
C32 H32 0.9300
C32 C31 1.373(7)
C30 H30 0.9300
C30 C31 1.399(6)
C61 H61 0.9300
C61 C62 1.385(6)
C62 H62 0.9300
C31 H31 0.9300
C68 H68A 0.9700
C68 H68B 0.9700
C67 H67A 0.9700
C67 H67B 0.9700
C67 H67C 0.9700
C67 H67D 0.9700
C67 Cl2B 1.788(14)

loop_
_geom_torsion_atom_site_label_1
_geom_torsion_atom_site_label_2
_geom_torsion_atom_site_label_3
_geom_torsion_atom_site_label_4
_geom_torsion
Ho1 O4 C18 C17 41.8(4)
Ho1 O4 C18 C13 -139.2(3)
Ho1 O1 C3 C2 -28.2(4)
Ho1 O1 C3 C4 150.7(4)
Ho1 O2 C2 C3 44.7(4)
Ho1 O2 C2 C7 -132.9(3)
Ho1 O10 C56 C50 -163.6(3)
Ho1 O10 C56 C57 14.7(6)
Ho1 O9 C43 C42 8.3(6)
Ho1 O9 C43 C44 -172.2(2)
Ho1 O11 C58 C59 171.6(2)
Ho1 O11 C58 C57 -5.2(6)
Ho1 O5 C17 C16 148.6(3)
Ho1 O5 C17 C18 -32.0(3)
Ho1 O7 C28 C29 66.2(4)
Ho1 O7 C28 C27 -117.5(4)
Ho1 O8 C41 C42 -30.3(5)
Ho1 O8 C41 C35 152.0(2)
Ni1 O4 C18 C17 165.2(2)
Ni1 O4 C18 C13 -15.9(5)
Ni1 O2 C2 C3 178.2(2)
Ni1 O2 C2 C7 0.6(6)
Ni1 O7 C28 C29 -166.3(2)
Ni1 O7 C28 C27 10.0(5)
Ni1 O6 C20 C21 167.6(2)
Ni1 O6 C20 C27 -10.7(5)
Ni1 N2 C12 C13 1.3(7)
Ni1 N2 C11 C10 -51.2(4)
Ni1 N1 C8 C7 -9.2(7)
Ni1 N1 C9 C10 -49.5(5)
O1 C3 C4 C5 -176.7(4)
O2 C2 C3 O1 -3.2(5)
O2 C2 C3 C4 177.8(4)
O2 C2 C7 C6 -178.9(4)
O2 C2 C7 C8 5.0(7)
O11 C58 C57 C56 2.3(6)
O5 C17 C16 C15 -179.8(4)
O5 C17 C18 O4 -1.0(5)
O5 C17 C18 C13 180.0(3)
O3 C10 C11 N2 110.3(4)
O3 C10 C9 N1 -56.1(5)
C37 C36 C35 C40 -0.1(6)
C37 C36 C35 C41 -176.2(4)
C24 C25 C26 C21 0.9(7)
C25 C24 C23 C22 -0.4(7)
C53 C52 C51 C50 1.1(7)
C36 C37 C38 C39 -0.1(6)
C36 C35 C40 C39 -0.7(6)
C36 C35 C41 O8 20.4(5)
C36 C35 C41 C42 -157.3(4)
C44 C49 C48 C47 0.3(7)
C44 C45 C46 C47 -0.4(8)
C59 C58 C57 C56 -174.4(4)
C59 C60 C61 C62 -1.1(6)
C29 C34 C33 C32 1.5(7)
C29 C30 C31 C32 2.2(7)
C49 C44 C43 O9 9.1(5)
C49 C44 C43 C42 -171.4(4)
C49 C44 C45 C46 -0.6(7)
C43 C42 C41 O8 -0.1(6)
C43 C42 C41 C35 177.4(4)
C43 C44 C49 C48 -176.9(4)
C43 C44 C45 C46 176.9(4)
C35 C40 C39 C38 1.1(6)
C21 C22 C23 C24 1.1(7)
C22 C21 C20 O6 27.6(5)
C22 C21 C20 C27 -154.0(4)
C22 C21 C26 C25 -0.1(6)
C40 C35 C41 O8 -155.5(3)
C40 C35 C41 C42 26.7(6)
C40 C39 C38 C37 -0.7(6)
C28 C29 C34 C33 177.4(4)
C28 C29 C30 C31 -179.2(4)
C28 C27 C20 O6 1.8(6)
C28 C27 C20 C21 -176.4(3)
C2 C3 C4 C5 2.0(6)
C2 C7 C8 N1 -0.2(7)
C20 C21 C22 C23 -179.4(4)
C20 C21 C26 C25 178.3(4)
C20 C27 C28 O7 -1.4(6)
C20 C27 C28 C29 174.8(3)
C17 C16 C15 C14 -1.1(7)
C52 C53 C54 C55 -0.5(7)
C52 C51 C50 C55 -1.2(6)
C52 C51 C50 C56 179.4(4)
C48 C47 C46 C45 1.4(7)
C13 C14 C15 C16 1.2(7)
C34 C29 C28 O7 34.1(5)
C34 C29 C28 C27 -142.5(4)
C34 C29 C30 C31 -0.9(6)
C34 C33 C32 C31 -0.2(7)
C41 C42 C43 O9 10.9(6)
C41 C42 C43 C44 -168.6(3)
C41 C35 C40 C39 175.3(4)
C51 C50 C55 C54 0.4(6)
C51 C50 C56 O10 -164.0(4)
C51 C50 C56 C57 17.7(6)
C38 C37 C36 C35 0.5(6)
C50 C55 C54 C53 0.4(6)
C65 C59 C58 O11 -27.2(5)
C65 C59 C58 C57 149.8(4)
C65 C59 C60 C61 -0.3(5)
C65 C63 C62 C61 -0.2(6)
C45 C44 C49 C48 0.7(6)
C45 C44 C43 O9 -168.4(4)
C45 C44 C43 C42 11.2(6)
C58 C59 C65 C63 -178.1(3)
C58 C59 C60 C61 179.2(3)
C58 C57 C56 O10 -6.6(6)
C58 C57 C56 C50 171.6(4)
C3 C2 C7 C6 3.5(6)
C3 C2 C7 C8 -172.6(4)
C19 O5 C17 C16 1.1(5)
C19 O5 C17 C18 -179.5(3)
C16 C17 C18 O4 178.4(3)
C16 C17 C18 C13 -0.6(6)
C60 C59 C65 C63 1.5(5)
C60 C59 C58 O11 153.3(4)
C60 C59 C58 C57 -29.8(5)
C60 C61 C62 C63 1.4(6)
C12 N2 C11 C10 124.4(4)
C12 C13 C14 C15 -176.9(4)
C12 C13 C18 O4 -2.6(6)
C12 C13 C18 C17 176.3(4)
C46 C47 C48 C49 -1.3(7)
C26 C21 C22 C23 -0.9(6)
C26 C21 C20 O6 -150.8(4)
C26 C21 C20 C27 27.6(5)
C55 C50 C56 O10 16.5(5)
C55 C50 C56 C57 -161.8(4)
C14 C13 C12 N2 -173.6(4)
C14 C13 C18 O4 -178.3(4)
C14 C13 C18 C17 0.6(6)
C6 C7 C8 N1 -176.3(4)
C6 C5 C4 C3 1.1(6)
C7 C2 C3 O1 174.6(3)
C7 C2 C3 C4 -4.4(6)
C7 C6 C5 C4 -1.9(7)
C18 C17 C16 C15 0.8(6)
C18 C13 C12 N2 10.7(7)
C18 C13 C14 C15 -1.0(7)
C8 N1 C9 C10 123.8(4)
C5 C6 C7 C2 -0.6(6)
C5 C6 C7 C8 175.8(4)
C33 C32 C31 C30 -1.7(8)
C23 C24 C25 C26 -0.6(8)
C11 N2 C12 C13 -173.9(4)
C11 C10 C9 N1 72.5(5)
C56 C50 C55 C54 179.9(4)
C1 O1 C3 C2 172.8(3)
C1 O1 C3 C4 -8.3(6)
C54 C53 C52 C51 -0.3(7)
C9 N1 C8 C7 178.2(4)
C9 C10 C11 N2 -17.0(5)
C30 C29 C28 O7 -147.6(4)
C30 C29 C28 C27 35.8(5)
C30 C29 C34 C33 -0.9(6)
C62 C63 C65 C59 -1.2(6)
